data_2311090
loop_
_publ_author_name
'Hoser, Anna A.'
'Madsen, Anders \/O.'

_publ_section_title
;
 Dynamic quantum crystallography: lattice-dynamical models refined against
 diffraction data. II. Applications to <small>L</small>-alanine,
 naphthalene and xylitol
;
_journal_issue 2
_journal_name_full 'Acta Crystallographica Section A'
_journal_page_first 102
_journal_page_last 114
_journal_paper_doi 10.1107/S2053273316018994
_journal_volume 73
_journal_year 2017
_chemical_formula_sum 'C10 H8'
_chemical_formula_weight 128.00
_chemical_name_systematic
; 
 ? 
;
_space_group_IT_number 14
_symmetry_space_group_name_Hall '-P 2ybc'
_symmetry_space_group_name_H-M 'P 1 21/c 1'
_atom_sites_solution_hydrogens geom
_atom_sites_solution_primary direct
_atom_sites_solution_secondary difmap
_audit_creation_method SHELXL-97
_cell_angle_alpha 90.00
_cell_angle_beta 114.40(5)
_cell_angle_gamma 90.00
_cell_formula_units_Z 2
_cell_length_a 7.808(6)
_cell_length_b 5.943(2)
_cell_length_c 8.097(5)
_cell_measurement_temperature 80(2)
_cell_volume 342.2(4)
_computing_structure_refinement 'SHELXL-97 (Sheldrick, 1997)'
_computing_structure_solution 'SHELXS-97 (Sheldrick, 1990)'
_diffrn_ambient_temperature 80(2)
_diffrn_measured_fraction_theta_full 0.575
_diffrn_measured_fraction_theta_max 0.575
_diffrn_radiation_monochromator graphite
_diffrn_radiation_source 'fine-focus sealed tube'
_diffrn_radiation_wavelength 0.83970
_diffrn_reflns_av_R_equivalents 0.0137
_diffrn_reflns_av_sigmaI/netI 0.0177
_diffrn_reflns_limit_h_max 8
_diffrn_reflns_limit_h_min -10
_diffrn_reflns_limit_k_max 7
_diffrn_reflns_limit_k_min 0
_diffrn_reflns_limit_l_max 9
_diffrn_reflns_limit_l_min -6
_diffrn_reflns_number 634
_diffrn_reflns_theta_full 35.30
_diffrn_reflns_theta_max 35.30
_diffrn_reflns_theta_min 5.43
_exptl_absorpt_coefficient_mu 0.000
_exptl_crystal_density_diffrn 1.242
_exptl_crystal_density_method 'not measured'
_exptl_crystal_F_000 73
_refine_diff_density_max 0.516
_refine_diff_density_min -0.738
_refine_diff_density_rms 0.159
_refine_ls_extinction_coef 0.000(6)
_refine_ls_extinction_expression Fc^*^=kFc[1+0.001xFc^2^\l^3^/sin(2\q)]^-1/4^
_refine_ls_extinction_method SHELXL
_refine_ls_goodness_of_fit_ref 1.056
_refine_ls_hydrogen_treatment mixed
_refine_ls_matrix_type full
_refine_ls_number_parameters 29
_refine_ls_number_reflns 539
_refine_ls_number_restraints 0
_refine_ls_restrained_S_all 1.056
_refine_ls_R_factor_all 0.0461
_refine_ls_R_factor_gt 0.0416
_refine_ls_shift/su_max 0.059
_refine_ls_shift/su_mean 0.002
_refine_ls_structure_factor_coef Fsqd
_refine_ls_weighting_details 'calc w=1/[\s^2^(Fo^2^)+(0.1000P)^2^+0.0000P] where P=(Fo^2^+2Fc^2^)/3'
_refine_ls_weighting_scheme calc
_refine_ls_wR_factor_gt 0.1155
_refine_ls_wR_factor_ref 0.1227
_reflns_number_gt 482
_reflns_number_total 539
_reflns_threshold_expression >2sigma(I)
_cod_data_source_file naph_neut_15_631g.cif
_cod_data_source_block naph_neut_15_631G
_cod_depositor_comments
;
The following automatic conversions were performed:
'_atom_site_symetry_multiplicity' tag replaced with
'_atom_site_symmetry_multiplicity' tag as specified in the
replacement file
'/usr/data/users/saulius/crontab/automatic-downloads/rss-feeds/IUCr/lib/lists/replacement-tags.lst'.

Automatic conversion script
Id: cif_correct_tags 4268 2015-11-12 08:31:59Z antanas 

 Adding full bibliography for 2311087--2311090.cif.
;
_cod_database_code 2311090

loop_
_symmetry_equiv_pos_as_xyz
'x, y, z'
'-x, y+1/2, -z+1/2'
'-x, -y, -z'
'x, -y-1/2, z-1/2'

loop_
_atom_site_label
_atom_site_type_symbol
_atom_site_fract_x
_atom_site_fract_y
_atom_site_fract_z
_atom_site_U_iso_or_equiv
_atom_site_adp_type
_atom_site_occupancy
_atom_site_symmetry_multiplicity
_atom_site_calc_flag
C1 C -0.32945(16) 0.0200(2) -0.24630(17) 0.015 Uani 1 1 d
C2 C -0.22296(16) 0.16389(19) -0.10979(16) 0.012 Uani 1 1 d
C3 C -0.03722(15) 0.10565(18) 0.01075(15) 0.010 Uani 1 1 d
C4 C -0.07588(15) -0.25236(19) -0.15237(15) 0.012 Uani 1 1 d
C5 C -0.25445(15) -0.1905(2) -0.26804(16) 0.014 Uani 1 1 d
H1 H -0.4704(4) 0.0667(5) -0.3385(4) 0.033 Uani 1 1 d
H2 H -0.2791(4) 0.3249(4) -0.0930(4) 0.030 Uani 1 1 d
H4 H -0.0174(4) -0.4127(4) -0.1670(4) 0.027 Uani 1 1 d
H5 H -0.3382(4) -0.3039(5) -0.3768(4) 0.031 Uani 1 1 d

loop_
_atom_site_aniso_label
_atom_site_aniso_U_11
_atom_site_aniso_U_22
_atom_site_aniso_U_33
_atom_site_aniso_U_23
_atom_site_aniso_U_13
_atom_site_aniso_U_12
C1 0.01199 0.01736 0.01160 -0.00038 0.00187 0.00023
C2 0.01250 0.01280 0.01096 0.00021 0.00373 0.00226
C3 0.01178 0.00974 0.00705 -0.00043 0.00376 0.00055
C4 0.01531 0.01073 0.00864 -0.00177 0.00495 -0.00080
C5 0.01474 0.01531 0.00951 -0.00236 0.00312 -0.00281
H1 0.01946 0.03824 0.03075 -0.00027 -0.00131 0.00440
H2 0.02952 0.02281 0.03405 -0.00250 0.00999 0.00911
H4 0.03448 0.01886 0.02771 -0.00533 0.01242 0.00346
H5 0.03082 0.03086 0.02325 -0.00986 0.00300 -0.00786

loop_
_atom_type_symbol
_atom_type_description
_atom_type_scat_dispersion_real
_atom_type_scat_dispersion_imag
_atom_type_scat_source
C C 0.0000 0.0000 'International Tables Vol C Tables 4.2.6.8 and 6.1.1.4'
H H 0.0000 0.0000 'International Tables Vol C Tables 4.2.6.8 and 6.1.1.4'

loop_
_geom_angle_atom_site_label_1
_geom_angle_atom_site_label_2
_geom_angle_atom_site_label_3
_geom_angle
_geom_angle_site_symmetry_1
_geom_angle_site_symmetry_3
C2 C1 C5 120.27(12) . .
C2 C1 H1 120.1(2) . .
C5 C1 H1 119.6(2) . .
C1 C2 C3 120.64(11) . .
C1 C2 H2 120.60(19) . .
C3 C2 H2 118.75(18) . .
C2 C3 C4 121.62(11) . 3
C2 C3 C3 118.98(13) . 3
C4 C3 C3 119.39(13) 3 3
C5 C4 C3 120.33(11) . 3
C5 C4 H4 121.11(18) . .
C3 C4 H4 118.56(18) 3 .
C4 C5 C1 120.38(11) . .
C4 C5 H5 119.3(2) . .
C1 C5 H5 120.30(19) . .

loop_
_geom_bond_atom_site_label_1
_geom_bond_atom_site_label_2
_geom_bond_distance
_geom_bond_site_symmetry_2
C1 C2 1.3731(19) .
C1 C5 1.4228(18) .
C1 H1 1.080(3) .
C2 C3 1.4165(19) .
C2 H2 1.084(3) .
C3 C4 1.4207(17) 3
C3 C3 1.424(2) 3
C4 C5 1.3702(19) .
C4 C3 1.4207(17) 3
C4 H4 1.084(2) .
C5 H5 1.087(3) .

loop_
_geom_torsion_atom_site_label_1
_geom_torsion_atom_site_label_2
_geom_torsion_atom_site_label_3
_geom_torsion_atom_site_label_4
_geom_torsion
_geom_torsion_site_symmetry_1
_geom_torsion_site_symmetry_4
C5 C1 C2 C3 0.21(18) . .
C1 C2 C3 C4 179.67(10) . 3
C1 C2 C3 C3 -0.5(2) . 3
C3 C4 C5 C1 -0.77(17) 3 .
C2 C1 C5 C4 0.44(17) . .
